data_7156922
loop_
_publ_author_name
'Cheng, Yu-Chun'
'Wang, Cong-Shuai'
'Li, Tian-Zhen'
'Gao, Feng'
'Jiao, Yinchun'
'Shi, Feng'

_publ_section_title
;
 Organocatalytic [4 + 2] cyclizations of para-quinone methide derivatives
 with isocyanates.
;
_journal_issue 27
_journal_name_full 'Organic &amp; biomolecular chemistry'
_journal_page_first 6662
_journal_page_last 6670
_journal_paper_doi 10.1039/c9ob00918c
_journal_volume 17
_journal_year 2019
_chemical_formula_moiety 'C29 H33 N O5 S'
_chemical_formula_sum 'C29 H33 N O5 S'
_chemical_formula_weight 507.62
_space_group_crystal_system monoclinic
_space_group_IT_number 14
_space_group_name_Hall '-P 2yn'
_space_group_name_H-M_alt 'P 1 21/n 1'
_symmetry_space_group_name_Hall '-P 2yn'
_symmetry_space_group_name_H-M 'P 1 21/n 1'
_atom_sites_solution_hydrogens geom
_atom_sites_solution_primary dual
_audit_creation_date 2018-04-27
_audit_creation_method
;
Olex2 1.2
(compiled 2018.04.26 svn.r3504 for OlexSys, GUI svn.r5492)
;
_audit_update_record
;
2019-04-14 deposited with the CCDC.    2019-06-17 downloaded from the CCDC.
;
_cell_angle_alpha 90
_cell_angle_beta 102.2440(10)
_cell_angle_gamma 90
_cell_formula_units_Z 4
_cell_length_a 10.9129(11)
_cell_length_b 13.7709(13)
_cell_length_c 18.7714(18)
_cell_measurement_reflns_used 4596
_cell_measurement_temperature 296(2)
_cell_measurement_theta_max 25.54
_cell_measurement_theta_min 2.404
_cell_volume 2756.8(5)
_computing_cell_refinement 'SAINT v7.68A (Bruker, 2009)'
_computing_data_reduction 'SAINT v7.68A (Bruker, 2009)'
_computing_molecular_graphics 'Olex2 (Dolomanov et al., 2009)'
_computing_publication_material 'Olex2 (Dolomanov et al., 2009)'
_computing_structure_refinement 'ShelXL (Sheldrick, 2015)'
_computing_structure_solution 'ShelXT (Sheldrick, 2015)'
_diffrn_ambient_temperature 296.15
_diffrn_measured_fraction_theta_full 0.997
_diffrn_measured_fraction_theta_max 0.978
_diffrn_measurement_device_type 'CCD area detector'
_diffrn_measurement_method 'phi and omega scans'
_diffrn_radiation_monochromator graphite
_diffrn_radiation_type MoK\a
_diffrn_radiation_wavelength 0.71073
_diffrn_reflns_av_R_equivalents 0.0247
_diffrn_reflns_av_unetI/netI 0.0311
_diffrn_reflns_Laue_measured_fraction_full 0.997
_diffrn_reflns_Laue_measured_fraction_max 0.978
_diffrn_reflns_limit_h_max 11
_diffrn_reflns_limit_h_min -14
_diffrn_reflns_limit_k_max 17
_diffrn_reflns_limit_k_min -15
_diffrn_reflns_limit_l_max 24
_diffrn_reflns_limit_l_min -17
_diffrn_reflns_number 16031
_diffrn_reflns_point_group_measured_fraction_full 0.997
_diffrn_reflns_point_group_measured_fraction_max 0.978
_diffrn_reflns_theta_full 25.242
_diffrn_reflns_theta_max 27.484
_diffrn_reflns_theta_min 2.404
_exptl_absorpt_coefficient_mu 0.155
_exptl_absorpt_correction_T_max 0.7457
_exptl_absorpt_correction_T_min 0.6829
_exptl_absorpt_correction_type multi-scan
_exptl_absorpt_process_details
;
SADABS-2008/1 (Bruker,2008) was used for absorption correction.
wR2(int) was 0.0464 before and 0.0369 after correction.
The Ratio of minimum to maximum transmission is 0.9158.
The \l/2 correction factor is 0.0015.
;
_exptl_crystal_colour colourless
_exptl_crystal_colour_primary colourless
_exptl_crystal_density_diffrn 1.223
_exptl_crystal_description block
_exptl_crystal_F_000 1080
_exptl_crystal_size_max 0.6
_exptl_crystal_size_mid 0.5
_exptl_crystal_size_min 0.5
_refine_diff_density_max 0.322
_refine_diff_density_min -0.731
_refine_diff_density_rms 0.068
_refine_ls_extinction_method none
_refine_ls_goodness_of_fit_ref 1.048
_refine_ls_hydrogen_treatment constr
_refine_ls_matrix_type full
_refine_ls_number_parameters 333
_refine_ls_number_reflns 6186
_refine_ls_number_restraints 1
_refine_ls_restrained_S_all 1.049
_refine_ls_R_factor_all 0.0910
_refine_ls_R_factor_gt 0.0626
_refine_ls_shift/su_max 0.005
_refine_ls_shift/su_mean 0.000
_refine_ls_structure_factor_coef Fsqd
_refine_ls_weighting_details 'w=1/[\s^2^(Fo^2^)+(0.1035P)^2^+0.5857P] where P=(Fo^2^+2Fc^2^)/3'
_refine_ls_weighting_scheme calc
_refine_ls_wR_factor_gt 0.1737
_refine_ls_wR_factor_ref 0.1973
_reflns_Friedel_coverage 0.000
_reflns_number_gt 4095
_reflns_number_total 6186
_reflns_threshold_expression 'I > 2\s(I)'
_cod_data_source_file c9ob00918c2.cif
_cod_data_source_block sf20180426_1_0m
_cod_depositor_comments 'Adding full bibliography for 7156922.cif.'
_cod_database_code 7156922
_shelx_shelxl_version_number 2014/7
_shelx_space_group_comment
;
The symmetry employed for this shelxl refinement is uniquely defined
by the following loop, which should always be used as a source of
symmetry information in preference to the above space-group names.
They are only intended as comments.
;
_shelx_estimated_absorpt_t_max 0.927
_shelx_estimated_absorpt_t_min 0.913
_olex2_refinement_description
;
1. Fixed Uiso
 At 1.2 times of:
  All C(H) groups
 At 1.5 times of:
  All C(H,H,H) groups, All O(H) groups
2. Restrained distances
 H3-H17A
 2 with sigma of 0.02
3.a Ternary CH refined with riding coordinates:
 C1(H1)
3.b Aromatic/amide H refined with riding coordinates:
 C4(H4), C5(H5), C6(H6), C7(H7), C10(H10), C14(H14), C24(H24), C25(H25),
 C27(H27), C28(H28)
3.c Idealised Me refined as rotating group:
 C16(H16A,H16B,H16C), C17(H17A,H17B,H17C), C18(H18A,H18B,H18C), C20(H20A,H20B,
 H20C), C21(H21A,H21B,H21C), C22(H22A,H22B,H22C), C29(H29A,H29B,H29C)
3.d Idealised tetrahedral OH refined as rotating group:
 O3(H3)
;
_olex2_submission_special_instructions 'No special instructions were received'

loop_
_space_group_symop_operation_xyz
'x, y, z'
'-x+1/2, y+1/2, -z+1/2'
'-x, -y, -z'
'x-1/2, -y-1/2, z-1/2'

loop_
_atom_site_label
_atom_site_type_symbol
_atom_site_fract_x
_atom_site_fract_y
_atom_site_fract_z
_atom_site_U_iso_or_equiv
_atom_site_adp_type
_atom_site_occupancy
_atom_site_site_symmetry_order
_atom_site_calc_flag
_atom_site_refinement_flags_posn
S1 S 0.52574(6) 0.60020(6) 0.76369(4) 0.0743(3) Uani 1 1 d .
O1 O 0.2606(2) 0.74379(16) 0.82304(10) 0.0830(6) Uani 1 1 d .
O2 O 0.4550(2) 0.77919(17) 0.82153(11) 0.0931(7) Uani 1 1 d .
O3 O 0.16809(18) 0.69951(15) 0.44408(8) 0.0754(5) Uani 1 1 d .
H3 H 0.0937 0.7080 0.4256 0.113 Uiso 1 1 calc DGR
O4 O 0.6088(2) 0.60348(19) 0.83333(12) 0.1060(8) Uani 1 1 d .
O5 O 0.5041(2) 0.51219(15) 0.72545(12) 0.0884(6) Uani 1 1 d .
N1 N 0.38174(18) 0.63189(16) 0.77598(10) 0.0611(5) Uani 1 1 d .
C1 C 0.2686(2) 0.57556(16) 0.73733(12) 0.0575(6) Uani 1 1 d .
H1 H 0.2899 0.5063 0.7397 0.069 Uiso 1 1 calc R
C2 C 0.3720(3) 0.7214(2) 0.80717(12) 0.0695(7) Uani 1 1 d .
C3 C 0.1661(3) 0.6748(2) 0.81837(14) 0.0752(8) Uani 1 1 d .
C4 C 0.0704(4) 0.6975(3) 0.85342(17) 0.1040(11) Uani 1 1 d .
H4 H 0.0722 0.7547 0.8800 0.125 Uiso 1 1 calc R
C5 C -0.0268(4) 0.6337(4) 0.8480(2) 0.1227(15) Uani 1 1 d .
H5 H -0.0925 0.6478 0.8708 0.147 Uiso 1 1 calc R
C6 C -0.0287(4) 0.5497(4) 0.8095(2) 0.1119(14) Uani 1 1 d .
H6 H -0.0954 0.5067 0.8065 0.134 Uiso 1 1 calc R
C7 C 0.0676(3) 0.5279(2) 0.77507(17) 0.0869(9) Uani 1 1 d .
H7 H 0.0659 0.4702 0.7491 0.104 Uiso 1 1 calc R
C8 C 0.1672(2) 0.5920(2) 0.77898(12) 0.0655(7) Uani 1 1 d .
C9 C 0.2306(2) 0.60500(14) 0.65772(11) 0.0478(5) Uani 1 1 d .
C10 C 0.1880(2) 0.69814(14) 0.64012(10) 0.0477(5) Uani 1 1 d .
H10 H 0.1764 0.7395 0.6773 0.057 Uiso 1 1 calc R
C11 C 0.1618(2) 0.73205(14) 0.56914(10) 0.0464(5) Uani 1 1 d .
C12 C 0.17982(19) 0.66720(15) 0.51477(10) 0.0488(5) Uani 1 1 d .
C13 C 0.21640(19) 0.57026(15) 0.52987(11) 0.0498(5) Uani 1 1 d .
C14 C 0.24192(19) 0.54182(14) 0.60270(12) 0.0514(5) Uani 1 1 d .
H14 H 0.2674 0.4783 0.6145 0.062 Uiso 1 1 calc R
C15 C 0.1171(2) 0.83741(16) 0.55241(12) 0.0574(6) Uani 1 1 d .
C16 C 0.2157(3) 0.8945(2) 0.5225(2) 0.0928(10) Uani 1 1 d .
H16A H 0.1857 0.9592 0.5103 0.139 Uiso 1 1 calc GR
H16B H 0.2311 0.8627 0.4798 0.139 Uiso 1 1 calc GR
H16C H 0.2922 0.8973 0.5589 0.139 Uiso 1 1 calc GR
C17 C -0.0103(3) 0.8384(2) 0.49888(15) 0.0789(8) Uani 1 1 d .
H17A H 0.0005 0.8191 0.4514 0.118 Uiso 1 1 calc DGR
H17B H -0.0449 0.9027 0.4963 0.118 Uiso 1 1 calc GR
H17C H -0.0662 0.7940 0.5153 0.118 Uiso 1 1 calc GR
C18 C 0.0986(4) 0.88981(19) 0.62126(16) 0.0887(10) Uani 1 1 d .
H18A H 0.0401 0.8542 0.6428 0.133 Uiso 1 1 calc GR
H18B H 0.0667 0.9539 0.6088 0.133 Uiso 1 1 calc GR
H18C H 0.1775 0.8942 0.6554 0.133 Uiso 1 1 calc GR
C19 C 0.2301(2) 0.49887(18) 0.46909(14) 0.0657(7) Uani 1 1 d .
C20 C 0.1026(3) 0.4868(3) 0.41530(19) 0.1029(12) Uani 1 1 d .
H20A H 0.0416 0.4626 0.4410 0.154 Uiso 1 1 calc GR
H20B H 0.1114 0.4418 0.3777 0.154 Uiso 1 1 calc GR
H20C H 0.0755 0.5485 0.3939 0.154 Uiso 1 1 calc GR
C21 C 0.3286(3) 0.5340(3) 0.42899(18) 0.0942(10) Uani 1 1 d .
H21A H 0.3038 0.5958 0.4069 0.141 Uiso 1 1 calc GR
H21B H 0.3368 0.4879 0.3919 0.141 Uiso 1 1 calc GR
H21C H 0.4076 0.5406 0.4628 0.141 Uiso 1 1 calc GR
C22 C 0.2703(4) 0.3986(2) 0.5000(2) 0.0959(10) Uani 1 1 d .
H22A H 0.3514 0.4030 0.5320 0.144 Uiso 1 1 calc GR
H22B H 0.2743 0.3548 0.4607 0.144 Uiso 1 1 calc GR
H22C H 0.2105 0.3749 0.5266 0.144 Uiso 1 1 calc GR
C23 C 0.5708(2) 0.68870(19) 0.70741(14) 0.0650(6) Uani 1 1 d .
C24 C 0.5101(2) 0.69563(19) 0.63541(13) 0.0640(6) Uani 1 1 d .
H24 H 0.4445 0.6537 0.6164 0.077 Uiso 1 1 calc R
C25 C 0.5472(2) 0.76519(19) 0.59183(15) 0.0674(6) Uani 1 1 d .
H25 H 0.5045 0.7708 0.5436 0.081 Uiso 1 1 calc R
C26 C 0.6458(3) 0.8265(2) 0.61782(17) 0.0711(7) Uani 1 1 d .
C27 C 0.7069(3) 0.8172(2) 0.6899(2) 0.0921(9) Uani 1 1 d .
H27 H 0.7750 0.8572 0.7080 0.111 Uiso 1 1 calc R
C28 C 0.6697(3) 0.7504(3) 0.73532(18) 0.0903(9) Uani 1 1 d .
H28 H 0.7103 0.7467 0.7841 0.108 Uiso 1 1 calc R
C29 C 0.6849(4) 0.9015(2) 0.5692(2) 0.0988(11) Uani 1 1 d .
H29A H 0.7134 0.8699 0.5301 0.148 Uiso 1 1 calc GR
H29B H 0.7516 0.9401 0.5969 0.148 Uiso 1 1 calc GR
H29C H 0.6148 0.9425 0.5495 0.148 Uiso 1 1 calc GR

loop_
_atom_site_aniso_label
_atom_site_aniso_U_11
_atom_site_aniso_U_22
_atom_site_aniso_U_33
_atom_site_aniso_U_23
_atom_site_aniso_U_13
_atom_site_aniso_U_12
S1 0.0647(4) 0.0861(5) 0.0639(4) 0.0311(4) -0.0043(3) 0.0036(3)
O1 0.0889(14) 0.1006(14) 0.0603(11) -0.0185(10) 0.0176(10) -0.0220(11)
O2 0.0928(14) 0.1136(16) 0.0673(12) -0.0234(11) 0.0041(10) -0.0427(13)
O3 0.0913(13) 0.0964(13) 0.0344(8) 0.0067(8) 0.0042(8) 0.0328(10)
O4 0.0741(13) 0.152(2) 0.0764(14) 0.0501(14) -0.0185(10) -0.0024(13)
O5 0.0858(13) 0.0789(13) 0.0996(15) 0.0344(12) 0.0177(11) 0.0189(10)
N1 0.0621(11) 0.0745(13) 0.0394(9) 0.0149(9) -0.0059(8) -0.0084(9)
C1 0.0680(14) 0.0516(12) 0.0448(11) 0.0141(9) -0.0063(10) -0.0095(10)
C2 0.0772(17) 0.0889(19) 0.0363(11) -0.0016(12) -0.0013(11) -0.0197(15)
C3 0.0757(17) 0.102(2) 0.0462(13) 0.0065(14) 0.0097(12) -0.0198(15)
C4 0.107(3) 0.145(3) 0.0655(19) -0.014(2) 0.0303(18) -0.021(2)
C5 0.093(3) 0.198(5) 0.083(2) 0.015(3) 0.030(2) -0.025(3)
C6 0.091(2) 0.158(4) 0.086(2) 0.034(3) 0.0163(19) -0.047(2)
C7 0.088(2) 0.098(2) 0.0682(17) 0.0285(16) 0.0026(15) -0.0281(17)
C8 0.0675(15) 0.0799(17) 0.0430(12) 0.0235(12) -0.0022(10) -0.0166(12)
C9 0.0562(12) 0.0428(10) 0.0384(10) 0.0064(8) -0.0033(8) -0.0053(8)
C10 0.0650(12) 0.0417(10) 0.0328(9) 0.0009(8) 0.0020(8) -0.0030(9)
C11 0.0587(11) 0.0415(10) 0.0348(9) 0.0013(8) 0.0006(8) 0.0046(9)
C12 0.0536(11) 0.0548(12) 0.0335(10) 0.0001(8) -0.0011(8) 0.0099(9)
C13 0.0449(10) 0.0504(11) 0.0479(11) -0.0094(9) -0.0040(8) 0.0050(8)
C14 0.0537(12) 0.0377(10) 0.0561(12) 0.0020(9) -0.0035(9) 0.0015(8)
C15 0.0832(16) 0.0435(11) 0.0437(11) 0.0065(9) 0.0091(10) 0.0135(10)
C16 0.117(3) 0.0560(15) 0.109(3) 0.0280(16) 0.033(2) 0.0067(15)
C17 0.095(2) 0.0740(16) 0.0621(15) 0.0027(13) 0.0052(14) 0.0397(15)
C18 0.151(3) 0.0474(14) 0.0645(17) -0.0049(12) 0.0165(17) 0.0247(16)
C19 0.0616(14) 0.0668(14) 0.0635(14) -0.0254(12) 0.0017(11) 0.0132(11)
C20 0.087(2) 0.116(3) 0.088(2) -0.061(2) -0.0204(16) 0.0105(18)
C21 0.091(2) 0.107(2) 0.089(2) -0.0106(18) 0.0294(17) 0.0315(18)
C22 0.113(3) 0.0613(17) 0.112(3) -0.0305(16) 0.020(2) 0.0130(16)
C23 0.0568(13) 0.0719(16) 0.0632(15) 0.0153(12) 0.0057(11) 0.0025(11)
C24 0.0633(14) 0.0704(15) 0.0579(14) 0.0084(12) 0.0116(11) -0.0020(11)
C25 0.0731(16) 0.0711(15) 0.0629(15) 0.0069(12) 0.0251(12) 0.0057(13)
C26 0.0762(17) 0.0649(15) 0.0816(19) 0.0009(13) 0.0378(14) 0.0023(13)
C27 0.0776(19) 0.098(2) 0.102(2) -0.0042(19) 0.0209(17) -0.0269(17)
C28 0.0721(18) 0.116(2) 0.0749(19) 0.0137(18) -0.0020(14) -0.0175(17)
C29 0.123(3) 0.082(2) 0.111(3) 0.0046(18) 0.068(2) -0.0146(18)

loop_
_atom_type_symbol
_atom_type_description
_atom_type_scat_dispersion_real
_atom_type_scat_dispersion_imag
_atom_type_scat_source
C C 0.0033 0.0016 'International Tables Vol C Tables 4.2.6.8 and 6.1.1.4'
H H 0.0000 0.0000 'International Tables Vol C Tables 4.2.6.8 and 6.1.1.4'
N N 0.0061 0.0033 'International Tables Vol C Tables 4.2.6.8 and 6.1.1.4'
O O 0.0106 0.0060 'International Tables Vol C Tables 4.2.6.8 and 6.1.1.4'
S S 0.1246 0.1234 'International Tables Vol C Tables 4.2.6.8 and 6.1.1.4'

loop_
_geom_angle_atom_site_label_1
_geom_angle_atom_site_label_2
_geom_angle_atom_site_label_3
_geom_angle
O4 S1 N1 107.16(13)
O4 S1 C23 109.03(13)
O5 S1 O4 120.14(14)
O5 S1 N1 103.42(12)
O5 S1 C23 109.33(13)
N1 S1 C23 106.89(11)
C2 O1 C3 121.4(2)
C12 O3 H3 109.5
C1 N1 S1 119.39(18)
C2 N1 S1 116.49(17)
C2 N1 C1 122.4(2)
N1 C1 H1 108.5
N1 C1 C9 111.19(17)
C8 C1 N1 106.88(19)
C8 C1 H1 108.5
C8 C1 C9 113.20(19)
C9 C1 H1 108.5
O1 C2 N1 116.9(2)
O2 C2 O1 118.4(3)
O2 C2 N1 124.6(3)
C4 C3 O1 116.1(3)
C8 C3 O1 121.0(3)
C8 C3 C4 122.8(3)
C3 C4 H4 120.9
C5 C4 C3 118.2(4)
C5 C4 H4 120.9
C4 C5 H5 119.6
C6 C5 C4 120.7(4)
C6 C5 H5 119.6
C5 C6 H6 119.8
C5 C6 C7 120.4(3)
C7 C6 H6 119.8
C6 C7 H7 119.9
C6 C7 C8 120.2(4)
C8 C7 H7 119.9
C3 C8 C1 120.1(2)
C3 C8 C7 117.6(3)
C7 C8 C1 122.1(3)
C10 C9 C1 119.44(19)
C14 C9 C1 121.36(19)
C14 C9 C10 119.16(18)
C9 C10 H10 118.8
C9 C10 C11 122.31(19)
C11 C10 H10 118.8
C10 C11 C12 117.02(18)
C10 C11 C15 120.38(18)
C12 C11 C15 122.60(17)
O3 C12 C11 119.76(19)
O3 C12 C13 117.71(19)
C11 C12 C13 122.45(18)
C12 C13 C19 121.8(2)
C14 C13 C12 117.03(18)
C14 C13 C19 121.2(2)
C9 C14 C13 121.88(18)
C9 C14 H14 119.1
C13 C14 H14 119.1
C16 C15 C11 109.9(2)
C16 C15 C17 111.4(2)
C17 C15 C11 110.22(19)
C18 C15 C11 111.37(18)
C18 C15 C16 107.2(2)
C18 C15 C17 106.6(2)
C15 C16 H16A 109.5
C15 C16 H16B 109.5
C15 C16 H16C 109.5
H16A C16 H16B 109.5
H16A C16 H16C 109.5
H16B C16 H16C 109.5
C15 C17 H17A 109.5
C15 C17 H17B 109.5
C15 C17 H17C 109.5
H17A C17 H17B 109.5
H17A C17 H17C 109.5
H17B C17 H17C 109.5
C15 C18 H18A 109.5
C15 C18 H18B 109.5
C15 C18 H18C 109.5
H18A C18 H18B 109.5
H18A C18 H18C 109.5
H18B C18 H18C 109.5
C13 C19 C20 109.8(2)
C21 C19 C13 110.8(2)
C21 C19 C20 110.2(3)
C21 C19 C22 107.5(2)
C22 C19 C13 111.2(2)
C22 C19 C20 107.3(3)
C19 C20 H20A 109.5
C19 C20 H20B 109.5
C19 C20 H20C 109.5
H20A C20 H20B 109.5
H20A C20 H20C 109.5
H20B C20 H20C 109.5
C19 C21 H21A 109.5
C19 C21 H21B 109.5
C19 C21 H21C 109.5
H21A C21 H21B 109.5
H21A C21 H21C 109.5
H21B C21 H21C 109.5
C19 C22 H22A 109.5
C19 C22 H22B 109.5
C19 C22 H22C 109.5
H22A C22 H22B 109.5
H22A C22 H22C 109.5
H22B C22 H22C 109.5
C24 C23 S1 120.1(2)
C24 C23 C28 120.2(2)
C28 C23 S1 119.7(2)
C23 C24 H24 120.3
C25 C24 C23 119.4(3)
C25 C24 H24 120.3
C24 C25 H25 119.2
C26 C25 C24 121.6(3)
C26 C25 H25 119.2
C25 C26 C27 118.1(3)
C25 C26 C29 120.7(3)
C27 C26 C29 121.3(3)
C26 C27 H27 119.1
C28 C27 C26 121.7(3)
C28 C27 H27 119.1
C23 C28 H28 120.5
C27 C28 C23 119.0(3)
C27 C28 H28 120.5
C26 C29 H29A 109.5
C26 C29 H29B 109.5
C26 C29 H29C 109.5
H29A C29 H29B 109.5
H29A C29 H29C 109.5
H29B C29 H29C 109.5

loop_
_geom_bond_atom_site_label_1
_geom_bond_atom_site_label_2
_geom_bond_distance
S1 O4 1.425(2)
S1 O5 1.403(2)
S1 N1 1.693(2)
S1 C23 1.750(3)
O1 C2 1.347(3)
O1 C3 1.391(3)
O2 C2 1.193(3)
O3 H3 0.8200
O3 C12 1.380(2)
N1 C1 1.507(3)
N1 C2 1.379(4)
C1 H1 0.9800
C1 C8 1.501(4)
C1 C9 1.519(3)
C3 C4 1.384(5)
C3 C8 1.360(4)
C4 H4 0.9300
C4 C5 1.364(6)
C5 H5 0.9300
C5 C6 1.362(6)
C6 H6 0.9300
C6 C7 1.379(5)
C7 H7 0.9300
C7 C8 1.391(4)
C9 C10 1.380(3)
C9 C14 1.376(3)
C10 H10 0.9300
C10 C11 1.383(3)
C11 C12 1.401(3)
C11 C15 1.542(3)
C12 C13 1.405(3)
C13 C14 1.392(3)
C13 C19 1.537(3)
C14 H14 0.9300
C15 C16 1.532(4)
C15 C17 1.533(4)
C15 C18 1.530(3)
C16 H16A 0.9600
C16 H16B 0.9600
C16 H16C 0.9600
C17 H17A 0.9600
C17 H17B 0.9600
C17 H17C 0.9600
C18 H18A 0.9600
C18 H18B 0.9600
C18 H18C 0.9600
C19 C20 1.546(4)
C19 C21 1.516(4)
C19 C22 1.526(4)
C20 H20A 0.9600
C20 H20B 0.9600
C20 H20C 0.9600
C21 H21A 0.9600
C21 H21B 0.9600
C21 H21C 0.9600
C22 H22A 0.9600
C22 H22B 0.9600
C22 H22C 0.9600
C23 C24 1.377(3)
C23 C28 1.386(4)
C24 H24 0.9300
C24 C25 1.375(3)
C25 H25 0.9300
C25 C26 1.373(4)
C26 C27 1.381(4)
C26 C29 1.499(4)
C27 H27 0.9300
C27 C28 1.373(4)
C28 H28 0.9300
C29 H29A 0.9600
C29 H29B 0.9600
C29 H29C 0.9600
